data_4103540
loop_
_publ_author_name
'Fang Lin'
'Hai-Yan Peng'
'Jing-Xing Chen'
'David T. W. Chik'
'Zongwei Cai'
'Keith M. C. Wong'
'Vivian W. W. Yam'
'Henry N. C. Wong'

_publ_section_title
;
 Synthesis and Photophysical Studies of Chiral Helical Macrocyclic
 Scaffolds via Coordination-Driven Self-Assembly of
 1,8,9,16-Tetraethynyltetraphenylene. Formation of Monometallic
 Platinum(II) and Dimetallic Platinum(II)-Ruthenium(II) Complexes
;
_journal_name_full 'Journal of the American Chemical Society'
_journal_page_first 16383
_journal_page_last 16392
_journal_paper_doi 10.1021/ja106599j
_journal_volume 132
_journal_year 2010
_chemical_formula_sum 'C40 H68 Cl2 P4 Pt2'
_chemical_formula_weight 1133.90
_chemical_name_systematic
; 
 ? 
;
_space_group_IT_number 15
_symmetry_cell_setting monoclinic
_symmetry_space_group_name_Hall '-C 2yc'
_symmetry_space_group_name_H-M 'C 1 2/c 1'
_atom_sites_solution_hydrogens geom
_atom_sites_solution_primary direct
_atom_sites_solution_secondary difmap
_audit_creation_method SHELXL-97
_cell_angle_alpha 90.00
_cell_angle_beta 113.719(2)
_cell_angle_gamma 90.00
_cell_formula_units_Z 4
_cell_length_a 17.236(2)
_cell_length_b 14.4990(17)
_cell_length_c 20.923(2)
_cell_measurement_reflns_used 2904
_cell_measurement_temperature 293(2)
_cell_measurement_theta_max 48.851
_cell_measurement_theta_min 4.847
_cell_volume 4787.1(9)
_computing_cell_refinement 'Bruker SMART'
_computing_data_collection 'Bruker SMART'
_computing_data_reduction 'Bruker SHELXTL'
_computing_molecular_graphics 'Bruker SHELXTL'
_computing_publication_material 'Bruker SHELXTL'
_computing_structure_refinement 'SHELXL-97 (Sheldrick, 1997)'
_computing_structure_solution 'SHELXS-97 (Sheldrick, 1990)'
_diffrn_ambient_temperature 293(2)
_diffrn_measured_fraction_theta_full 0.998
_diffrn_measured_fraction_theta_max 0.998
_diffrn_measurement_device_type 'CCD area detector'
_diffrn_measurement_method 'phi and omega scans'
_diffrn_radiation_monochromator graphite
_diffrn_radiation_source 'fine-focus sealed tube'
_diffrn_radiation_type MoK\a
_diffrn_radiation_wavelength 0.71073
_diffrn_reflns_av_R_equivalents 0.1841
_diffrn_reflns_av_sigmaI/netI 0.1411
_diffrn_reflns_limit_h_max 13
_diffrn_reflns_limit_h_min -21
_diffrn_reflns_limit_k_max 17
_diffrn_reflns_limit_k_min -17
_diffrn_reflns_limit_l_max 25
_diffrn_reflns_limit_l_min -25
_diffrn_reflns_number 12869
_diffrn_reflns_theta_full 26.00
_diffrn_reflns_theta_max 26.00
_diffrn_reflns_theta_min 1.91
_exptl_absorpt_coefficient_mu 6.108
_exptl_absorpt_correction_T_max 1.0000
_exptl_absorpt_correction_T_min 0.5149
_exptl_absorpt_correction_type empirical
_exptl_absorpt_process_details sadabs
_exptl_crystal_colour yellow
_exptl_crystal_density_diffrn 1.573
_exptl_crystal_density_method 'not measured'
_exptl_crystal_description prismatic
_exptl_crystal_F_000 2232
_exptl_crystal_size_max 0.444
_exptl_crystal_size_mid 0.345
_exptl_crystal_size_min 0.257
_refine_diff_density_max 1.918
_refine_diff_density_min -2.472
_refine_diff_density_rms 0.204
_refine_ls_extinction_method none
_refine_ls_goodness_of_fit_ref 0.916
_refine_ls_hydrogen_treatment constr
_refine_ls_matrix_type full
_refine_ls_number_parameters 223
_refine_ls_number_reflns 4693
_refine_ls_number_restraints 0
_refine_ls_restrained_S_all 0.916
_refine_ls_R_factor_all 0.0831
_refine_ls_R_factor_gt 0.0600
_refine_ls_shift/su_max 0.001
_refine_ls_shift/su_mean 0.000
_refine_ls_structure_factor_coef Fsqd
_refine_ls_weighting_details 'calc w=1/[\s^2^(Fo^2^)+(0.0244P)^2^+0.0000P] where P=(Fo^2^+2Fc^2^)/3'
_refine_ls_weighting_scheme calc
_refine_ls_wR_factor_gt 0.1206
_refine_ls_wR_factor_ref 0.1290
_reflns_number_gt 3258
_reflns_number_total 4693
_reflns_threshold_expression >2sigma(I)
_cod_data_source_file ja106599j_si_003.cif
_cod_data_source_block cd27612
_cod_original_cell_volume 4787.0(9)
_cod_database_code 4103540

loop_
_symmetry_equiv_pos_as_xyz
'x, y, z'
'-x, y, -z+1/2'
'x+1/2, y+1/2, z'
'-x+1/2, y+1/2, -z+1/2'
'-x, -y, -z'
'x, -y, z-1/2'
'-x+1/2, -y+1/2, -z'
'x+1/2, -y+1/2, z-1/2'

loop_
_atom_site_label
_atom_site_type_symbol
_atom_site_fract_x
_atom_site_fract_y
_atom_site_fract_z
_atom_site_U_iso_or_equiv
_atom_site_adp_type
_atom_site_occupancy
_atom_site_symmetry_multiplicity
_atom_site_calc_flag
_atom_site_refinement_flags
Pt Pt 0.132262(18) 0.28050(3) 0.117444(19) 0.04739(16) Uani 1 1 d .
P1 P -0.00260(14) 0.33658(19) 0.08697(14) 0.0538(7) Uani 1 1 d .
P2 P 0.26921(14) 0.2283(2) 0.15673(15) 0.0597(7) Uani 1 1 d .
Cl1 Cl 0.14268(15) 0.3762(2) 0.03068(15) 0.0829(10) Uani 1 1 d .
C1 C 0.1259(5) 0.2026(6) 0.1894(5) 0.051(2) Uani 1 1 d .
C2 C 0.1211(5) 0.1518(7) 0.2336(5) 0.054(2) Uani 1 1 d .
C3 C 0.1161(5) 0.0990(7) 0.2904(5) 0.051(2) Uani 1 1 d .
C4 C 0.1862(6) 0.0892(8) 0.3544(5) 0.065(3) Uani 1 1 d .
H4 H 0.2382 0.1133 0.3590 0.078 Uiso 1 1 calc R
C5 C 0.1802(6) 0.0462(8) 0.4087(6) 0.072(3) Uani 1 1 d .
H5 H 0.2286 0.0392 0.4497 0.086 Uiso 1 1 calc R
C6 C 0.1048(6) 0.0124(8) 0.4056(5) 0.072(3) Uani 1 1 d .
H6 H 0.1001 -0.0131 0.4447 0.087 Uiso 1 1 calc R
C7 C 0.0336(6) 0.0174(7) 0.3405(5) 0.062(3) Uani 1 1 d .
H7 H -0.0173 -0.0089 0.3366 0.074 Uiso 1 1 calc R
C8 C 0.0374(5) 0.0593(6) 0.2839(5) 0.049(2) Uani 1 1 d .
C9 C -0.0592(6) 0.2906(7) 0.1367(6) 0.066(3) Uani 1 1 d .
H9A H -0.0643 0.2244 0.1297 0.079 Uiso 1 1 calc R
H9B H -0.0251 0.3013 0.1859 0.079 Uiso 1 1 calc R
C10 C -0.1478(7) 0.3302(12) 0.1192(8) 0.124(6) Uani 1 1 d .
H10A H -0.1432 0.3943 0.1316 0.187 Uiso 1 1 calc R
H10B H -0.1742 0.2974 0.1450 0.187 Uiso 1 1 calc R
H10C H -0.1814 0.3236 0.0701 0.187 Uiso 1 1 calc R
C11 C -0.0016(7) 0.4601(8) 0.0978(6) 0.078(3) Uani 1 1 d .
H11A H 0.0156 0.4883 0.0635 0.093 Uiso 1 1 calc R
H11B H -0.0590 0.4803 0.0877 0.093 Uiso 1 1 calc R
C12 C 0.0553(9) 0.4954(12) 0.1687(8) 0.145(7) Uani 1 1 d .
H12A H 0.0487 0.4578 0.2039 0.217 Uiso 1 1 calc R
H12B H 0.0404 0.5580 0.1737 0.217 Uiso 1 1 calc R
H12C H 0.1131 0.4930 0.1738 0.217 Uiso 1 1 calc R
C13 C -0.0725(6) 0.3170(12) -0.0049(7) 0.099(5) Uani 1 1 d .
H13A H -0.1268 0.3455 -0.0138 0.119 Uiso 1 1 calc R
H13B H -0.0486 0.3486 -0.0336 0.119 Uiso 1 1 calc R
C14 C -0.0871(9) 0.2236(13) -0.0269(8) 0.135(7) Uani 1 1 d .
H14A H -0.0347 0.1901 -0.0077 0.203 Uiso 1 1 calc R
H14B H -0.1094 0.2210 -0.0770 0.203 Uiso 1 1 calc R
H14C H -0.1271 0.1967 -0.0110 0.203 Uiso 1 1 calc R
C15 C 0.3274(6) 0.2602(10) 0.2509(7) 0.082(4) Uani 1 1 d .
H15A H 0.3025 0.2278 0.2786 0.098 Uiso 1 1 calc R
H15B H 0.3860 0.2409 0.2667 0.098 Uiso 1 1 calc R
C16 C 0.3240(9) 0.3639(11) 0.2624(8) 0.137(7) Uani 1 1 d .
H16A H 0.3457 0.3963 0.2330 0.205 Uiso 1 1 calc R
H16B H 0.3579 0.3783 0.3104 0.205 Uiso 1 1 calc R
H16C H 0.2665 0.3822 0.2509 0.205 Uiso 1 1 calc R
C17 C 0.2758(6) 0.1029(9) 0.1568(6) 0.084(4) Uani 1 1 d .
H17A H 0.3342 0.0843 0.1692 0.100 Uiso 1 1 calc R
H17B H 0.2574 0.0778 0.1914 0.100 Uiso 1 1 calc R
C18 C 0.2209(7) 0.0652(10) 0.0858(7) 0.119(6) Uani 1 1 d .
H18A H 0.1631 0.0830 0.0738 0.178 Uiso 1 1 calc R
H18B H 0.2249 -0.0009 0.0865 0.178 Uiso 1 1 calc R
H18C H 0.2398 0.0894 0.0517 0.178 Uiso 1 1 calc R
C19 C 0.3287(6) 0.2723(9) 0.1082(7) 0.079(4) Uani 1 1 d .
H19A H 0.3032 0.2483 0.0610 0.095 Uiso 1 1 calc R
H19B H 0.3228 0.3389 0.1053 0.095 Uiso 1 1 calc R
C20 C 0.4234(6) 0.2487(12) 0.1388(8) 0.107(5) Uani 1 1 d .
H20A H 0.4520 0.2830 0.1810 0.160 Uiso 1 1 calc R
H20B H 0.4469 0.2645 0.1056 0.160 Uiso 1 1 calc R
H20C H 0.4307 0.1839 0.1487 0.160 Uiso 1 1 calc R

loop_
_atom_site_aniso_label
_atom_site_aniso_U_11
_atom_site_aniso_U_22
_atom_site_aniso_U_33
_atom_site_aniso_U_23
_atom_site_aniso_U_13
_atom_site_aniso_U_12
Pt 0.0368(2) 0.0500(2) 0.0531(3) 0.00791(18) 0.01567(15) 0.00387(16)
P1 0.0440(12) 0.0540(16) 0.0626(16) 0.0120(13) 0.0206(11) 0.0109(11)
P2 0.0392(12) 0.0714(19) 0.0640(17) 0.0077(15) 0.0159(12) 0.0054(12)
Cl1 0.0615(15) 0.107(3) 0.085(2) 0.0410(18) 0.0341(14) 0.0112(15)
C1 0.052(5) 0.045(6) 0.055(6) 0.015(5) 0.020(4) 0.018(4)
C2 0.041(5) 0.053(6) 0.073(7) 0.001(5) 0.028(5) 0.005(4)
C3 0.045(5) 0.049(6) 0.064(6) 0.011(5) 0.026(4) 0.013(4)
C4 0.046(5) 0.069(7) 0.071(7) 0.022(6) 0.015(5) 0.011(5)
C5 0.056(6) 0.075(8) 0.069(7) 0.024(6) 0.009(5) 0.010(5)
C6 0.075(7) 0.078(8) 0.062(7) 0.022(6) 0.025(6) 0.000(6)
C7 0.063(6) 0.057(7) 0.071(7) 0.010(6) 0.034(5) -0.007(5)
C8 0.054(5) 0.037(5) 0.057(6) 0.006(4) 0.024(4) 0.004(4)
C9 0.066(6) 0.060(7) 0.091(9) 0.008(6) 0.052(6) 0.012(5)
C10 0.082(8) 0.141(14) 0.178(16) 0.067(13) 0.081(10) 0.057(9)
C11 0.080(7) 0.065(8) 0.104(9) 0.028(7) 0.054(7) 0.018(6)
C12 0.147(13) 0.122(15) 0.138(13) -0.047(12) 0.028(11) 0.035(12)
C13 0.046(6) 0.128(13) 0.100(10) 0.021(10) 0.005(6) -0.002(7)
C14 0.126(12) 0.155(19) 0.093(12) -0.030(11) 0.011(10) -0.066(12)
C15 0.039(5) 0.105(10) 0.081(9) 0.025(8) 0.002(5) -0.002(6)
C16 0.140(12) 0.099(13) 0.133(14) -0.029(11) 0.015(10) -0.046(11)
C17 0.059(6) 0.086(9) 0.099(9) 0.013(8) 0.024(6) 0.019(6)
C18 0.100(9) 0.095(11) 0.132(12) -0.059(10) 0.017(9) 0.017(8)
C19 0.047(5) 0.096(10) 0.100(10) -0.003(8) 0.035(6) -0.004(6)
C20 0.050(6) 0.135(12) 0.136(14) 0.027(10) 0.037(7) 0.014(7)

loop_
_atom_type_symbol
_atom_type_description
_atom_type_scat_dispersion_real
_atom_type_scat_dispersion_imag
_atom_type_scat_source
C C 0.0033 0.0016 'International Tables Vol C Tables 4.2.6.8 and 6.1.1.4'
H H 0.0000 0.0000 'International Tables Vol C Tables 4.2.6.8 and 6.1.1.4'
P P 0.1023 0.0942 'International Tables Vol C Tables 4.2.6.8 and 6.1.1.4'
Cl Cl 0.1484 0.1585 'International Tables Vol C Tables 4.2.6.8 and 6.1.1.4'
Pt Pt -1.7033 8.3905 'International Tables Vol C Tables 4.2.6.8 and 6.1.1.4'

loop_
_geom_angle_atom_site_label_1
_geom_angle_atom_site_label_2
_geom_angle_atom_site_label_3
_geom_angle
_geom_angle_site_symmetry_3
C1 Pt P2 84.3(3) .
C1 Pt P1 93.2(3) .
P2 Pt P1 175.46(10) .
C1 Pt Cl1 179.0(3) .
P2 Pt Cl1 94.84(10) .
P1 Pt Cl1 87.70(9) .
C11 P1 C9 105.8(5) .
C11 P1 C13 104.7(7) .
C9 P1 C13 105.4(6) .
C11 P1 Pt 111.0(4) .
C9 P1 Pt 115.3(3) .
C13 P1 Pt 113.7(5) .
C17 P2 C19 107.5(6) .
C17 P2 C15 103.8(6) .
C19 P2 C15 108.4(6) .
C17 P2 Pt 112.6(3) .
C19 P2 Pt 114.4(4) .
C15 P2 Pt 109.5(4) .
C2 C1 Pt 178.4(9) .
C1 C2 C3 174.5(11) .
C4 C3 C8 118.0(9) .
C4 C3 C2 121.6(8) .
C8 C3 C2 120.2(8) .
C5 C4 C3 121.8(9) .
C5 C4 H4 119.1 .
C3 C4 H4 119.1 .
C4 C5 C6 121.6(9) .
C4 C5 H5 119.2 .
C6 C5 H5 119.2 .
C5 C6 C7 117.7(10) .
C5 C6 H6 121.2 .
C7 C6 H6 121.2 .
C8 C7 C6 122.3(9) .
C8 C7 H7 118.9 .
C6 C7 H7 118.9 .
C7 C8 C3 118.4(8) .
C7 C8 C8 120.4(9) 2
C3 C8 C8 121.1(10) 2
C10 C9 P1 116.1(8) .
C10 C9 H9A 108.3 .
P1 C9 H9A 108.3 .
C10 C9 H9B 108.3 .
P1 C9 H9B 108.3 .
H9A C9 H9B 107.4 .
C9 C10 H10A 109.5 .
C9 C10 H10B 109.5 .
H10A C10 H10B 109.5 .
C9 C10 H10C 109.5 .
H10A C10 H10C 109.5 .
H10B C10 H10C 109.5 .
C12 C11 P1 115.6(9) .
C12 C11 H11A 108.4 .
P1 C11 H11A 108.4 .
C12 C11 H11B 108.4 .
P1 C11 H11B 108.4 .
H11A C11 H11B 107.4 .
C11 C12 H12A 109.5 .
C11 C12 H12B 109.5 .
H12A C12 H12B 109.5 .
C11 C12 H12C 109.5 .
H12A C12 H12C 109.5 .
H12B C12 H12C 109.5 .
C14 C13 P1 116.3(12) .
C14 C13 H13A 108.2 .
P1 C13 H13A 108.2 .
C14 C13 H13B 108.2 .
P1 C13 H13B 108.2 .
H13A C13 H13B 107.4 .
C13 C14 H14A 109.5 .
C13 C14 H14B 109.5 .
H14A C14 H14B 109.5 .
C13 C14 H14C 109.5 .
H14A C14 H14C 109.5 .
H14B C14 H14C 109.5 .
C16 C15 P2 111.8(9) .
C16 C15 H15A 109.3 .
P2 C15 H15A 109.3 .
C16 C15 H15B 109.3 .
P2 C15 H15B 109.3 .
H15A C15 H15B 107.9 .
C15 C16 H16A 109.5 .
C15 C16 H16B 109.5 .
H16A C16 H16B 109.5 .
C15 C16 H16C 109.5 .
H16A C16 H16C 109.5 .
H16B C16 H16C 109.5 .
C18 C17 P2 110.3(8) .
C18 C17 H17A 109.6 .
P2 C17 H17A 109.6 .
C18 C17 H17B 109.6 .
P2 C17 H17B 109.6 .
H17A C17 H17B 108.1 .
C17 C18 H18A 109.5 .
C17 C18 H18B 109.5 .
H18A C18 H18B 109.5 .
C17 C18 H18C 109.5 .
H18A C18 H18C 109.5 .
H18B C18 H18C 109.5 .
C20 C19 P2 115.7(9) .
C20 C19 H19A 108.4 .
P2 C19 H19A 108.4 .
C20 C19 H19B 108.4 .
P2 C19 H19B 108.4 .
H19A C19 H19B 107.4 .
C19 C20 H20A 109.5 .
C19 C20 H20B 109.5 .
H20A C20 H20B 109.5 .
C19 C20 H20C 109.5 .
H20A C20 H20C 109.5 .
H20B C20 H20C 109.5 .

loop_
_geom_bond_atom_site_label_1
_geom_bond_atom_site_label_2
_geom_bond_distance
_geom_bond_site_symmetry_2
Pt C1 1.921(10) .
Pt P2 2.293(2) .
Pt P1 2.298(2) .
Pt Cl1 2.348(3) .
P1 C11 1.804(12) .
P1 C9 1.816(10) .
P1 C13 1.833(13) .
P2 C17 1.822(13) .
P2 C19 1.824(12) .
P2 C15 1.874(13) .
C1 C2 1.210(13) .
C2 C3 1.445(13) .
C3 C4 1.403(11) .
C3 C8 1.429(11) .
C4 C5 1.337(14) .
C4 H4 0.9300 .
C5 C6 1.367(13) .
C5 H5 0.9300 .
C6 C7 1.422(12) .
C6 H6 0.9300 .
C7 C8 1.355(12) .
C7 H7 0.9300 .
C8 C8 1.484(16) 2
C9 C10 1.531(13) .
C9 H9A 0.9700 .
C9 H9B 0.9700 .
C10 H10A 0.9600 .
C10 H10B 0.9600 .
C10 H10C 0.9600 .
C11 C12 1.501(16) .
C11 H11A 0.9700 .
C11 H11B 0.9700 .
C12 H12A 0.9600 .
C12 H12B 0.9600 .
C12 H12C 0.9600 .
C13 C14 1.42(2) .
C13 H13A 0.9700 .
C13 H13B 0.9700 .
C14 H14A 0.9600 .
C14 H14B 0.9600 .
C14 H14C 0.9600 .
C15 C16 1.53(2) .
C15 H15A 0.9700 .
C15 H15B 0.9700 .
C16 H16A 0.9600 .
C16 H16B 0.9600 .
C16 H16C 0.9600 .
C17 C18 1.508(15) .
C17 H17A 0.9700 .
C17 H17B 0.9700 .
C18 H18A 0.9600 .
C18 H18B 0.9600 .
C18 H18C 0.9600 .
C19 C20 1.533(13) .
C19 H19A 0.9700 .
C19 H19B 0.9700 .
C20 H20A 0.9600 .
C20 H20B 0.9600 .
C20 H20C 0.9600 .

loop_
_geom_torsion_atom_site_label_1
_geom_torsion_atom_site_label_2
_geom_torsion_atom_site_label_3
_geom_torsion_atom_site_label_4
_geom_torsion
_geom_torsion_site_symmetry_4
C1 Pt P1 C11 120.0(5) .
P2 Pt P1 C11 64.7(14) .
Cl1 Pt P1 C11 -59.4(4) .
C1 Pt P1 C9 -0.3(5) .
P2 Pt P1 C9 -55.6(14) .
Cl1 Pt P1 C9 -179.8(5) .
C1 Pt P1 C13 -122.2(6) .
P2 Pt P1 C13 -177.5(13) .
Cl1 Pt P1 C13 58.3(6) .
C1 Pt P2 C17 55.1(5) .
P1 Pt P2 C17 110.7(13) .
Cl1 Pt P2 C17 -125.5(5) .
C1 Pt P2 C19 178.2(6) .
P1 Pt P2 C19 -126.2(13) .
Cl1 Pt P2 C19 -2.3(5) .
C1 Pt P2 C15 -59.9(5) .
P1 Pt P2 C15 -4.3(14) .
Cl1 Pt P2 C15 119.6(5) .
P2 Pt C1 C2 -96(28) .
P1 Pt C1 C2 88(28) .
Cl1 Pt C1 C2 -126(25) .
Pt C1 C2 C3 -161(22) .
C1 C2 C3 C4 -68(9) .
C1 C2 C3 C8 108(9) .
C8 C3 C4 C5 -1.6(16) .
C2 C3 C4 C5 175.0(10) .
C3 C4 C5 C6 -2.4(19) .
C4 C5 C6 C7 5.1(18) .
C5 C6 C7 C8 -4.2(17) .
C6 C7 C8 C3 0.3(15) .
C6 C7 C8 C8 177.2(9) 2
C4 C3 C8 C7 2.5(14) .
C2 C3 C8 C7 -174.1(9) .
C4 C3 C8 C8 -174.4(8) 2
C2 C3 C8 C8 9.0(12) 2
C11 P1 C9 C10 54.4(11) .
C13 P1 C9 C10 -56.2(12) .
Pt P1 C9 C10 177.5(9) .
C9 P1 C11 C12 71.8(11) .
C13 P1 C11 C12 -177.1(10) .
Pt P1 C11 C12 -54.1(11) .
C11 P1 C13 C14 -177.7(12) .
C9 P1 C13 C14 -66.3(13) .
Pt P1 C13 C14 61.0(13) .
C17 P2 C15 C16 -176.4(10) .
C19 P2 C15 C16 69.5(11) .
Pt P2 C15 C16 -55.9(11) .
C19 P2 C17 C18 -73.4(10) .
C15 P2 C17 C18 171.8(9) .
Pt P2 C17 C18 53.5(10) .
C17 P2 C19 C20 -61.6(11) .
C15 P2 C19 C20 50.1(12) .
Pt P2 C19 C20 172.5(9) .
